data_7230465
loop_
_publ_author_name
'Du, Xue-Dong'
'Zheng, Weiwei'
'Yi, Xiao-Hong'
'Zhao, Jiong-Peng'
'Wang, Peng'
'Wang, Chong-Chen'

_publ_section_title
;
 General strategy for lanthanide coordination polymers constructed from
 1,1&#x2032;-ferrocenedicarboxylic acid under hydrothermal conditions
;
_journal_issue 18
_journal_name_full CrystEngComm
_journal_page_first 2608
_journal_paper_doi 10.1039/C8CE00233A
_journal_volume 20
_journal_year 2018
_chemical_formula_moiety 'C36 H26 Fe3 O13 Sm2, 0.33(C2 H6 O)'
_chemical_formula_sum 'C36.67 H28 Fe3 O13.34 Sm2'
_chemical_formula_weight 1150.21
_space_group_crystal_system monoclinic
_space_group_IT_number 14
_space_group_name_Hall '-P 2ybc'
_space_group_name_H-M_alt 'P 1 21/c 1'
_symmetry_space_group_name_Hall '-P 2ybc'
_symmetry_space_group_name_H-M 'P 1 21/c 1'
_atom_sites_solution_hydrogens mixed
_audit_creation_date 2018-04-05
_audit_creation_method
;
Olex2 1.2-beta
(compiled 2016.11.30 svn.r3356 for OlexSys, GUI svn.r5269)
;
_audit_update_record
;
2018-04-07 deposited with the CCDC.
2018-04-10 downloaded from the CCDC.
;
_cell_angle_alpha 90
_cell_angle_beta 90.5970(10)
_cell_angle_gamma 90
_cell_formula_units_Z 4
_cell_length_a 14.8077(12)
_cell_length_b 10.8766(9)
_cell_length_c 21.5334(18)
_cell_measurement_reflns_used 4102
_cell_measurement_temperature 298(2)
_cell_measurement_theta_max 26.01
_cell_measurement_theta_min 2.324
_cell_volume 3467.9(5)
_computing_cell_refinement 'Bruker SMART'
_computing_data_collection 'Bruker SMART'
_computing_data_reduction 'Bruker SAINT'
_computing_molecular_graphics 'Olex2 (Dolomanov et al., 2009)'
_computing_publication_material 'Olex2 (Dolomanov et al., 2009)'
_computing_structure_refinement 'ShelXL (Sheldrick, 2015)'
_computing_structure_solution 'SHELXS-97 (Sheldrick, 1990)'
_diffrn_ambient_temperature 298.15
_diffrn_measured_fraction_theta_full 1.000
_diffrn_measured_fraction_theta_max 0.991
_diffrn_measurement_device_type 'CCD area detector'
_diffrn_measurement_method 'phi and omega scans'
_diffrn_radiation_type MoK\a
_diffrn_radiation_wavelength 0.71073
_diffrn_reflns_av_R_equivalents 0.0754
_diffrn_reflns_av_unetI/netI 0.1063
_diffrn_reflns_Laue_measured_fraction_full 1.000
_diffrn_reflns_Laue_measured_fraction_max 0.991
_diffrn_reflns_limit_h_max 19
_diffrn_reflns_limit_h_min -18
_diffrn_reflns_limit_k_max 14
_diffrn_reflns_limit_k_min -14
_diffrn_reflns_limit_l_max 13
_diffrn_reflns_limit_l_min -28
_diffrn_reflns_number 21832
_diffrn_reflns_point_group_measured_fraction_full 1.000
_diffrn_reflns_point_group_measured_fraction_max 0.991
_diffrn_reflns_theta_full 25.242
_diffrn_reflns_theta_max 28.437
_diffrn_reflns_theta_min 2.323
_exptl_absorpt_coefficient_mu 4.630
_exptl_absorpt_correction_T_max 0.6546
_exptl_absorpt_correction_T_min 0.4431
_exptl_absorpt_correction_type multi-scan
_exptl_absorpt_process_details sadabs
_exptl_crystal_colour red
_exptl_crystal_colour_primary red
_exptl_crystal_density_diffrn 2.203
_exptl_crystal_density_method 'not measured'
_exptl_crystal_description block
_exptl_crystal_F_000 2227
_exptl_crystal_size_max 0.21
_exptl_crystal_size_mid 0.14
_exptl_crystal_size_min 0.1
_refine_diff_density_max 2.275
_refine_diff_density_min -1.470
_refine_diff_density_rms 0.235
_refine_ls_extinction_method none
_refine_ls_goodness_of_fit_ref 0.981
_refine_ls_hydrogen_treatment constr
_refine_ls_matrix_type full
_refine_ls_number_parameters 518
_refine_ls_number_reflns 8663
_refine_ls_number_restraints 33
_refine_ls_restrained_S_all 0.982
_refine_ls_R_factor_all 0.0989
_refine_ls_R_factor_gt 0.0520
_refine_ls_shift/su_max 0.001
_refine_ls_shift/su_mean 0.000
_refine_ls_structure_factor_coef Fsqd
_refine_ls_weighting_details 'w=1/[\s^2^(Fo^2^)+(0.0541P)^2^] where P=(Fo^2^+2Fc^2^)/3'
_refine_ls_weighting_scheme calc
_refine_ls_wR_factor_gt 0.1062
_refine_ls_wR_factor_ref 0.1302
_reflns_Friedel_coverage 0.000
_reflns_number_gt 5339
_reflns_number_total 8663
_reflns_threshold_expression 'I > 2\s(I)'
_cod_data_source_file c8ce00233a2.cif
_cod_data_source_block 150928b
_cod_depositor_comments 'Adding full bibliography for 7230440--7230465.cif.'
_cod_database_code 7230465
_shelx_space_group_comment
;
The symmetry employed for this shelxl refinement is uniquely defined
by the following loop, which should always be used as a source of
symmetry information in preference to the above space-group names.
They are only intended as comments.
;
_shelx_estimated_absorpt_t_max 0.655
_shelx_estimated_absorpt_t_min 0.443
_olex2_refinement_description
;
1. Fixed Uiso
 At 1.2 times of:
  All C(H) groups, All C(H,H) groups
 At 1.5 times of:
  All C(H,H,H) groups, All O(H) groups, All O(H,H) groups
2. Restrained distances
 C38-C37
 1.52 with sigma of 0.02
 O14-C38
 1.42 with sigma of 0.02
 O14-C37
 2.42 with sigma of 0.04
3. Uiso/Uaniso restraints and constraints
C37 \\sim O14 \\sim C38: within 2A with sigma of 0.01 and sigma for terminal
atoms of 0.01
Uanis(C38) \\sim Ueq, Uanis(C37) \\sim Ueq, Uanis(O14) \\sim Ueq: with sigma of
0.01 and sigma for terminal atoms of 0.01
4. Others
 Sof(C37)=Sof(H37A)=Sof(H37B)=Sof(H37C)=Sof(O14)=Sof(H14)=Sof(C38)=Sof(H38A)=
 Sof(H38B)=FVAR(1)
5.a Rotating group:
 O13(H13A,H13B)
5.b Secondary CH2 refined with riding coordinates:
 C38(H38A,H38B)
5.c Aromatic/amide H refined with riding coordinates:
 C3(H3), C4(H4), C5(H5), C6(H6), C9(H9), C10(H10), C11(H11), C12(H12),
 C15(H15), C16(H16), C17(H17), C18(H18), C21(H21), C22(H22), C23(H23), C24(H24),
  C27(H27), C28(H28), C29(H29), C30(H30), C33(H33), C34(H34), C35(H35), C36(H36)
5.d Idealised Me refined as rotating group:
 C37(H37A,H37B,H37C)
5.e Idealised tetrahedral OH refined as rotating group:
 O14(H14)
;
_shelx_shelxl_version_number 2014/7
_olex2_submission_special_instructions 'No special instructions were received'

loop_
_space_group_symop_operation_xyz
'x, y, z'
'-x, y+1/2, -z+1/2'
'-x, -y, -z'
'x, -y-1/2, z-1/2'

loop_
_atom_site_label
_atom_site_type_symbol
_atom_site_fract_x
_atom_site_fract_y
_atom_site_fract_z
_atom_site_U_iso_or_equiv
_atom_site_adp_type
_atom_site_occupancy
_atom_site_site_symmetry_order
_atom_site_calc_flag
_atom_site_refinement_flags_posn
_atom_site_refinement_flags_adp
_atom_site_refinement_flags_occupancy
_atom_site_disorder_assembly
_atom_site_disorder_group
Sm1 Sm 0.38474(2) 0.41892(3) 0.51863(2) 0.01877(11) Uani 1 1 d . . . . .
Sm2 Sm 0.13421(2) 0.36665(4) 0.48838(2) 0.02439(12) Uani 1 1 d . . . . .
Fe1 Fe 0.38517(7) 0.36764(11) 0.27576(6) 0.0296(3) Uani 1 1 d . . . . .
Fe2 Fe 0.31731(7) 0.89785(9) 0.48917(6) 0.0240(3) Uani 1 1 d . . . . .
Fe3 Fe 0.11107(8) 0.55145(12) 0.71157(6) 0.0368(3) Uani 1 1 d . . . . .
O1 O 0.4550(3) 0.3377(5) 0.4326(3) 0.0276(13) Uani 1 1 d . . . . .
O2 O 0.5664(3) 0.4567(5) 0.3962(3) 0.0287(13) Uani 1 1 d . . . . .
O3 O 0.2684(3) 0.4455(4) 0.4328(2) 0.0232(12) Uani 1 1 d . . . . .
O4 O 0.1940(4) 0.2920(5) 0.3882(3) 0.0372(15) Uani 1 1 d . . . . .
O5 O 0.4288(3) 0.5963(4) 0.4685(3) 0.0245(12) Uani 1 1 d . . . . .
O6 O 0.5231(3) 0.7301(4) 0.4278(3) 0.0234(12) Uani 1 1 d . . . . .
O8 O 0.2870(3) 1.2464(5) 0.5152(3) 0.0349(15) Uani 1 1 d . . . . .
O7 O 0.1575(4) 1.1532(5) 0.5248(3) 0.0416(17) Uani 1 1 d . . . . .
O9 O 0.1347(4) 0.5886(5) 0.5393(3) 0.0294(13) Uani 1 1 d . . . . .
O10 O 0.2440(3) 0.4654(5) 0.5681(3) 0.0311(14) Uani 1 1 d . . . . .
O11 O 0.0468(4) 0.3627(5) 0.5773(3) 0.0373(15) Uani 1 1 d . . . . .
O12 O -0.0580(4) 0.5081(5) 0.5813(3) 0.0411(16) Uani 1 1 d . . . . .
O13 O 0.0018(4) 0.2449(5) 0.4568(4) 0.0510(19) Uani 1 1 d . . . . .
H13A H -0.0104 0.2441 0.4996 0.076 Uiso 1 1 d GR . . . .
H13B H -0.0362 0.2900 0.4342 0.076 Uiso 1 1 d GR . . . .
C1 C 0.5051(5) 0.3760(7) 0.3904(4) 0.0261(18) Uani 1 1 d . . . . .
C2 C 0.4918(5) 0.3173(6) 0.3283(4) 0.0227(17) Uani 1 1 d . . . . .
C3 C 0.5227(5) 0.3602(9) 0.2700(4) 0.037(2) Uani 1 1 d . . . . .
H3 H 0.5620 0.4254 0.2633 0.045 Uiso 1 1 calc R . . . .
C4 C 0.4822(6) 0.2847(10) 0.2239(5) 0.048(3) Uani 1 1 d . . . . .
H4 H 0.4895 0.2927 0.1812 0.058 Uiso 1 1 calc R . . . .
C5 C 0.4300(7) 0.1970(9) 0.2532(5) 0.053(3) Uani 1 1 d . . . . .
H5 H 0.3978 0.1350 0.2330 0.064 Uiso 1 1 calc R . . . .
C6 C 0.4328(6) 0.2154(7) 0.3182(5) 0.039(2) Uani 1 1 d . . . . .
H6 H 0.4024 0.1704 0.3482 0.047 Uiso 1 1 calc R . . . .
C7 C 0.2467(5) 0.3834(8) 0.3843(4) 0.0276(19) Uani 1 1 d . . . . .
C8 C 0.2748(5) 0.4249(8) 0.3227(4) 0.032(2) Uani 1 1 d . . . . .
C9 C 0.3312(6) 0.5287(8) 0.3082(5) 0.041(2) Uani 1 1 d . . . . .
H9 H 0.3578 0.5818 0.3369 0.049 Uiso 1 1 calc R . . . .
C10 C 0.3392(7) 0.5359(10) 0.2432(5) 0.056(3) Uani 1 1 d . . . . .
H10 H 0.3714 0.5952 0.2216 0.068 Uiso 1 1 calc R . . . .
C11 C 0.2904(6) 0.4389(10) 0.2167(5) 0.052(3) Uani 1 1 d . . . . .
H11 H 0.2857 0.4227 0.1744 0.063 Uiso 1 1 calc R . . . .
C12 C 0.2497(6) 0.3697(10) 0.2638(5) 0.048(3) Uani 1 1 d . . . . .
H12 H 0.2132 0.3010 0.2582 0.058 Uiso 1 1 calc R . . . .
C13 C 0.4436(5) 0.6966(6) 0.4421(4) 0.0203(16) Uani 1 1 d . . . . .
C14 C 0.3665(5) 0.7794(6) 0.4251(4) 0.0243(18) Uani 1 1 d . . . . .
C15 C 0.3728(5) 0.9038(7) 0.4034(4) 0.031(2) Uani 1 1 d . . . . .
H15 H 0.4256 0.9444 0.3926 0.038 Uiso 1 1 calc R . . . .
C16 C 0.2855(6) 0.9534(8) 0.4014(4) 0.035(2) Uani 1 1 d . . . . .
H16 H 0.2710 1.0332 0.3895 0.042 Uiso 1 1 calc R . . . .
C17 C 0.2227(5) 0.8625(8) 0.4204(4) 0.037(2) Uani 1 1 d . . . . .
H17 H 0.1603 0.8710 0.4225 0.045 Uiso 1 1 calc R . . . .
C18 C 0.2743(5) 0.7551(7) 0.4358(4) 0.0257(18) Uani 1 1 d . . . . .
H18 H 0.2509 0.6814 0.4505 0.031 Uiso 1 1 calc R . . . .
C19 C 0.2423(5) 1.1514(7) 0.5279(4) 0.0260(18) Uani 1 1 d . . . . .
C20 C 0.2905(5) 1.0382(7) 0.5473(4) 0.0268(18) Uani 1 1 d . . . . .
C21 C 0.2507(6) 0.9281(7) 0.5700(4) 0.032(2) Uani 1 1 d . . . . .
H21 H 0.1897 0.9146 0.5769 0.039 Uiso 1 1 calc R . . . .
C22 C 0.3219(6) 0.8431(7) 0.5800(4) 0.036(2) Uani 1 1 d . . . . .
H22 H 0.3155 0.7630 0.5943 0.043 Uiso 1 1 calc R . . . .
C23 C 0.4037(5) 0.9003(7) 0.5645(4) 0.0296(19) Uani 1 1 d . . . . .
H23 H 0.4606 0.8645 0.5672 0.036 Uiso 1 1 calc R . . . .
C24 C 0.3848(5) 1.0226(7) 0.5441(4) 0.0268(18) Uani 1 1 d . . . . .
H24 H 0.4267 1.0807 0.5311 0.032 Uiso 1 1 calc R . . . .
C25 C 0.1904(5) 0.5550(7) 0.5797(4) 0.0282(19) Uani 1 1 d . . . . .
C26 C 0.1931(5) 0.6102(8) 0.6427(4) 0.032(2) Uani 1 1 d . . . . .
C27 C 0.2455(6) 0.5663(10) 0.6922(5) 0.050(3) Uani 1 1 d . . . . .
H27 H 0.2866 0.5018 0.6904 0.060 Uiso 1 1 calc R . . . .
C28 C 0.2254(6) 0.6370(11) 0.7459(6) 0.060(3) Uani 1 1 d . . . . .
H28 H 0.2497 0.6259 0.7855 0.072 Uiso 1 1 calc R . . . .
C29 C 0.1614(7) 0.7273(10) 0.7279(6) 0.060(3) Uani 1 1 d . . . . .
H29 H 0.1384 0.7885 0.7534 0.072 Uiso 1 1 calc R . . . .
C30 C 0.1390(6) 0.7096(8) 0.6665(5) 0.043(2) Uani 1 1 d . . . . .
H30 H 0.0962 0.7542 0.6440 0.052 Uiso 1 1 calc R . . . .
C31 C -0.0008(5) 0.4385(7) 0.6069(4) 0.030(2) Uani 1 1 d . . . . .
C32 C 0.0105(5) 0.4462(8) 0.6749(4) 0.033(2) Uani 1 1 d . . . . .
C33 C 0.0721(7) 0.3747(10) 0.7107(5) 0.054(3) Uani 1 1 d . . . . .
H33 H 0.1074 0.3107 0.6958 0.065 Uiso 1 1 calc R . . . .
C34 C 0.0706(8) 0.4164(12) 0.7714(6) 0.073(4) Uani 1 1 d . . . . .
H34 H 0.1036 0.3839 0.8045 0.087 Uiso 1 1 calc R . . . .
C35 C 0.0100(7) 0.5170(13) 0.7745(5) 0.066(4) Uani 1 1 d . . . . .
H35 H -0.0031 0.5623 0.8099 0.079 Uiso 1 1 calc R . . . .
C36 C -0.0266(5) 0.5366(10) 0.7156(5) 0.047(3) Uani 1 1 d . . . . .
H36 H -0.0678 0.5976 0.7046 0.057 Uiso 1 1 calc R . . . .
C37 C -0.018(3) 0.007(4) 0.4405(14) 0.070(8) Uani 0.334(7) 1 d D U P A -1
H37A H 0.0185 0.0686 0.4205 0.105 Uiso 0.334(7) 1 calc GR . P A -1
H37B H -0.0800 0.0318 0.4390 0.105 Uiso 0.334(7) 1 calc GR . P A -1
H37C H -0.0108 -0.0699 0.4196 0.105 Uiso 0.334(7) 1 calc GR . P A -1
O14 O -0.006(2) 0.054(3) 0.5619(13) 0.086(8) Uani 0.334(7) 1 d D U P A -1
H14 H 0.0308 0.0324 0.5885 0.129 Uiso 0.334(7) 1 calc GR . P A -1
C38 C 0.012(4) -0.005(5) 0.5065(15) 0.075(7) Uani 0.334(7) 1 d D U P A -1
H38A H -0.0016 -0.0906 0.5158 0.090 Uiso 0.334(7) 1 calc R . P A -1
H38B H 0.0774 -0.0018 0.5039 0.090 Uiso 0.334(7) 1 calc R . P A -1

loop_
_atom_site_aniso_label
_atom_site_aniso_U_11
_atom_site_aniso_U_22
_atom_site_aniso_U_33
_atom_site_aniso_U_23
_atom_site_aniso_U_13
_atom_site_aniso_U_12
Sm1 0.01757(18) 0.01883(19) 0.0199(2) -0.00014(17) -0.00100(16) 0.00117(14)
Sm2 0.0191(2) 0.0257(2) 0.0284(3) -0.00083(19) -0.00106(18) 0.00161(15)
Fe1 0.0275(6) 0.0386(7) 0.0227(7) -0.0021(6) -0.0028(5) -0.0019(5)
Fe2 0.0246(6) 0.0215(6) 0.0260(7) -0.0005(5) -0.0034(5) 0.0030(4)
Fe3 0.0278(6) 0.0569(8) 0.0257(8) -0.0012(7) -0.0010(6) 0.0051(6)
O1 0.025(3) 0.029(3) 0.029(4) -0.001(3) 0.002(3) 0.005(2)
O2 0.027(3) 0.031(3) 0.028(4) -0.006(3) -0.001(3) -0.007(2)
O3 0.026(3) 0.028(3) 0.016(3) 0.000(2) -0.003(2) 0.000(2)
O4 0.036(3) 0.032(3) 0.044(4) -0.011(3) 0.004(3) -0.008(2)
O5 0.033(3) 0.017(3) 0.023(3) 0.006(2) -0.002(3) 0.000(2)
O6 0.022(3) 0.024(3) 0.024(3) 0.005(2) -0.004(2) -0.001(2)
O8 0.029(3) 0.018(3) 0.058(5) 0.008(3) -0.002(3) 0.001(2)
O7 0.030(3) 0.031(3) 0.065(5) 0.005(3) 0.006(3) 0.004(2)
O9 0.034(3) 0.033(3) 0.021(3) 0.000(3) 0.000(3) 0.004(2)
O10 0.021(3) 0.040(3) 0.032(4) -0.007(3) 0.004(3) 0.004(2)
O11 0.036(3) 0.031(3) 0.045(4) -0.003(3) 0.014(3) -0.002(3)
O12 0.032(3) 0.043(4) 0.049(4) 0.007(3) -0.014(3) 0.004(3)
O13 0.038(3) 0.043(4) 0.072(5) -0.005(4) -0.026(4) 0.000(3)
C1 0.023(4) 0.026(4) 0.030(5) -0.001(4) -0.009(4) 0.007(3)
C2 0.021(4) 0.021(4) 0.026(5) -0.001(4) 0.001(3) 0.002(3)
C3 0.020(4) 0.058(6) 0.034(6) -0.003(5) 0.003(4) -0.005(4)
C4 0.049(6) 0.074(7) 0.022(6) -0.014(5) -0.003(5) 0.004(5)
C5 0.055(6) 0.054(6) 0.049(7) -0.037(6) -0.018(6) 0.006(5)
C6 0.041(5) 0.028(5) 0.048(7) -0.009(4) -0.003(5) -0.003(4)
C7 0.019(4) 0.044(5) 0.020(5) -0.005(4) -0.003(3) 0.009(3)
C8 0.023(4) 0.050(5) 0.021(5) -0.009(4) 0.003(4) 0.005(4)
C9 0.046(5) 0.038(5) 0.038(6) 0.002(5) -0.002(5) 0.015(4)
C10 0.060(7) 0.066(7) 0.043(7) 0.026(6) 0.006(6) 0.022(6)
C11 0.049(6) 0.089(9) 0.018(5) 0.007(6) -0.006(5) 0.012(6)
C12 0.029(5) 0.076(7) 0.040(7) -0.007(6) -0.003(5) 0.000(5)
C13 0.034(4) 0.012(3) 0.015(4) -0.005(3) -0.008(3) 0.003(3)
C14 0.023(4) 0.021(4) 0.028(5) 0.002(4) -0.003(4) 0.005(3)
C15 0.032(4) 0.033(4) 0.029(5) 0.004(4) 0.001(4) 0.007(3)
C16 0.043(5) 0.036(5) 0.025(5) 0.005(4) -0.009(4) 0.014(4)
C17 0.024(4) 0.053(6) 0.034(6) -0.015(5) -0.012(4) 0.010(4)
C18 0.027(4) 0.030(4) 0.020(5) -0.002(4) -0.006(4) -0.001(3)
C19 0.027(4) 0.025(4) 0.026(5) 0.004(4) 0.006(4) 0.001(3)
C20 0.030(4) 0.019(4) 0.031(5) -0.001(4) 0.000(4) 0.001(3)
C21 0.041(5) 0.022(4) 0.034(6) -0.001(4) 0.010(4) 0.003(3)
C22 0.049(5) 0.022(4) 0.035(6) 0.007(4) -0.010(5) -0.001(4)
C23 0.030(4) 0.028(4) 0.031(5) 0.001(4) -0.010(4) 0.003(3)
C24 0.029(4) 0.020(4) 0.032(5) -0.003(4) -0.003(4) 0.002(3)
C25 0.020(4) 0.036(5) 0.029(5) -0.002(4) 0.004(4) -0.008(3)
C26 0.021(4) 0.048(5) 0.028(5) -0.008(4) 0.002(4) -0.002(3)
C27 0.023(4) 0.079(7) 0.047(7) -0.008(6) -0.002(5) 0.003(4)
C28 0.038(6) 0.097(9) 0.044(7) -0.014(7) -0.005(5) -0.008(6)
C29 0.053(6) 0.069(8) 0.058(8) -0.032(7) 0.025(6) -0.013(5)
C30 0.037(5) 0.043(6) 0.050(7) -0.008(5) 0.006(5) -0.002(4)
C31 0.018(4) 0.035(5) 0.035(6) 0.006(4) 0.000(4) -0.006(3)
C32 0.022(4) 0.047(5) 0.032(5) 0.016(4) 0.002(4) 0.003(3)
C33 0.059(7) 0.076(8) 0.028(6) 0.017(6) -0.009(5) 0.017(5)
C34 0.062(8) 0.094(10) 0.061(9) 0.036(8) -0.006(7) -0.008(7)
C35 0.057(7) 0.117(11) 0.023(6) -0.012(7) 0.010(6) -0.026(7)
C36 0.019(4) 0.082(7) 0.042(7) -0.011(6) 0.010(4) 0.002(4)
C37 0.068(10) 0.062(10) 0.081(11) 0.004(8) 0.010(8) 0.007(7)
O14 0.076(10) 0.087(10) 0.094(10) 0.016(7) 0.011(7) 0.000(7)
C38 0.071(9) 0.070(9) 0.085(10) 0.012(7) 0.006(7) 0.002(7)

loop_
_atom_type_symbol
_atom_type_description
_atom_type_scat_dispersion_real
_atom_type_scat_dispersion_imag
_atom_type_scat_source
C C 0.0033 0.0016 'International Tables Vol C Tables 4.2.6.8 and 6.1.1.4'
H H 0.0000 0.0000 'International Tables Vol C Tables 4.2.6.8 and 6.1.1.4'
Fe Fe 0.3463 0.8444 'International Tables Vol C Tables 4.2.6.8 and 6.1.1.4'
O O 0.0106 0.0060 'International Tables Vol C Tables 4.2.6.8 and 6.1.1.4'
Sm Sm -0.1638 3.4418 'International Tables Vol C Tables 4.2.6.8 and 6.1.1.4'

loop_
_geom_angle_atom_site_label_1
_geom_angle_atom_site_label_2
_geom_angle_atom_site_label_3
_geom_angle
_geom_angle_site_symmetry_1
_geom_angle_site_symmetry_3
Sm2 Sm1 Sm1 151.577(19) . 3_666
O1 Sm1 Sm1 66.97(13) . 3_666
O1 Sm1 Sm2 104.61(13) . .
O1 Sm1 O2 134.26(18) . 3_666
O1 Sm1 O3 76.51(17) . .
O1 Sm1 O5 66.50(17) . 3_666
O1 Sm1 O6 82.44(18) . 3_666
O1 Sm1 O8 87.2(2) . 1_545
O1 Sm1 O10 146.68(19) . .
O1 Sm1 C13 70.9(2) . 3_666
O2 Sm1 Sm1 69.23(12) 3_666 3_666
O2 Sm1 Sm2 120.28(12) 3_666 .
O2 Sm1 O3 134.08(17) 3_666 .
O2 Sm1 O5 70.36(16) 3_666 3_666
O2 Sm1 O6 81.23(18) 3_666 3_666
O2 Sm1 O10 78.32(18) 3_666 .
O2 Sm1 C13 76.56(18) 3_666 3_666
O3 Sm1 Sm1 112.67(11) . 3_666
O3 Sm1 Sm2 40.21(11) . .
O3 Sm1 O5 138.43(16) . 3_666
O3 Sm1 C13 146.70(18) . 3_666
O5 Sm1 Sm1 35.19(10) 3_666 3_666
O5 Sm1 Sm1 43.91(12) . 3_666
O5 Sm1 Sm2 167.25(10) 3_666 .
O5 Sm1 Sm2 108.95(13) . .
O5 Sm1 O1 79.23(18) . .
O5 Sm1 O2 78.48(19) . 3_666
O5 Sm1 O3 75.90(17) . .
O5 Sm1 O5 79.10(17) . 3_666
O5 Sm1 O6 128.72(17) . 3_666
O5 Sm1 O8 145.3(2) . 1_545
O5 Sm1 O10 106.36(18) . .
O5 Sm1 C13 24.98(16) 3_666 3_666
O5 Sm1 C13 104.07(19) . 3_666
O6 Sm1 Sm1 84.86(11) 3_666 3_666
O6 Sm1 Sm2 121.96(11) 3_666 .
O6 Sm1 O3 143.70(16) 3_666 .
O6 Sm1 O5 49.71(15) 3_666 3_666
O6 Sm1 C13 24.91(18) 3_666 3_666
O8 Sm1 Sm1 151.58(13) 1_545 3_666
O8 Sm1 Sm2 44.12(12) 1_545 .
O8 Sm1 O2 130.8(2) 1_545 3_666
O8 Sm1 O3 69.93(18) 1_545 .
O8 Sm1 O5 124.18(16) 1_545 3_666
O8 Sm1 O6 79.92(17) 1_545 3_666
O8 Sm1 O10 69.45(19) 1_545 .
O8 Sm1 C13 101.28(18) 1_545 3_666
O10 Sm1 Sm1 138.97(13) . 3_666
O10 Sm1 Sm2 42.16(14) . .
O10 Sm1 O3 73.32(18) . .
O10 Sm1 O5 146.51(18) . 3_666
O10 Sm1 O6 114.81(19) . 3_666
O10 Sm1 C13 135.3(2) . 3_666
C13 Sm1 Sm1 60.17(14) 3_666 3_666
C13 Sm1 Sm2 145.21(14) 3_666 .
O3 Sm2 O8 65.96(16) . 1_545
O3 Sm2 O9 83.44(16) . .
O3 Sm2 O10 71.06(17) . .
O3 Sm2 H13A 155.3 . .
O3 Sm2 C7 27.11(19) . .
O3 Sm2 C19 88.77(18) . 1_545
O3 Sm2 C25 81.95(19) . .
O4 Sm2 O3 53.03(17) . .
O4 Sm2 O8 73.6(2) . 1_545
O4 Sm2 O9 131.21(17) . .
O4 Sm2 O10 119.09(17) . .
O4 Sm2 H13A 102.8 . .
O4 Sm2 C7 26.78(19) . .
O4 Sm2 C19 78.1(2) . 1_545
O4 Sm2 C25 134.95(19) . .
O8 Sm2 H13A 115.9 1_545 .
O8 Sm2 C7 72.3(2) 1_545 .
O8 Sm2 C19 25.21(17) 1_545 1_545
O8 Sm2 C25 87.9(2) 1_545 .
O7 Sm2 O3 111.55(17) 1_545 .
O7 Sm2 O4 85.3(2) 1_545 .
O7 Sm2 O8 50.00(17) 1_545 1_545
O7 Sm2 O9 136.4(2) 1_545 .
O7 Sm2 O10 95.4(2) 1_545 .
O7 Sm2 H13A 65.9 1_545 .
O7 Sm2 C7 103.4(2) 1_545 .
O7 Sm2 C19 24.79(18) 1_545 1_545
O7 Sm2 C25 113.7(2) 1_545 .
O9 Sm2 O8 110.98(17) . 1_545
O9 Sm2 H13A 116.0 . .
O9 Sm2 C7 105.7(2) . .
O9 Sm2 C19 127.1(2) . 1_545
O9 Sm2 C25 24.99(19) . .
O10 Sm2 O8 62.27(17) . 1_545
O10 Sm2 O9 49.34(16) . .
O10 Sm2 H13A 132.9 . .
O10 Sm2 C7 97.4(2) . .
O10 Sm2 C19 78.6(2) . 1_545
O10 Sm2 C25 25.72(18) . .
O11 Sm2 O3 149.24(19) . .
O11 Sm2 O4 156.79(18) . .
O11 Sm2 O8 106.9(2) . 1_545
O11 Sm2 O7 78.4(2) . 1_545
O11 Sm2 O9 71.07(18) . .
O11 Sm2 O10 79.19(19) . .
O11 Sm2 O13 76.6(2) . .
O11 Sm2 H13A 55.5 . .
O11 Sm2 C7 176.3(2) . .
O11 Sm2 C19 93.0(2) . 1_545
O11 Sm2 C25 67.6(2) . .
O12 Sm2 O3 82.63(18) 3_566 .
O12 Sm2 O4 78.7(2) 3_566 .
O12 Sm2 O8 146.6(2) 3_566 1_545
O12 Sm2 O7 145.5(2) 3_566 1_545
O12 Sm2 O9 74.4(2) 3_566 .
O12 Sm2 O10 119.0(2) 3_566 .
O12 Sm2 O11 105.9(2) 3_566 .
O12 Sm2 O13 75.8(2) 3_566 .
O12 Sm2 H13A 88.0 3_566 .
O12 Sm2 C7 74.6(2) 3_566 .
O12 Sm2 C19 155.9(2) 3_566 1_545
O12 Sm2 C25 98.9(2) 3_566 .
O13 Sm2 O3 133.9(2) . .
O13 Sm2 O4 82.7(2) . .
O13 Sm2 O8 117.90(18) . 1_545
O13 Sm2 O7 71.9(2) . 1_545
O13 Sm2 O9 127.16(18) . .
O13 Sm2 O10 154.5(2) . .
O13 Sm2 H13A 21.7 . .
O13 Sm2 C7 107.0(2) . .
O13 Sm2 C19 94.7(2) . 1_545
O13 Sm2 C25 141.0(2) . .
C7 Sm2 H13A 128.2 . .
C7 Sm2 C19 87.6(2) . 1_545
C7 Sm2 C25 108.7(2) . .
C19 Sm2 H13A 90.7 1_545 .
C25 Sm2 H13A 122.2 . .
C25 Sm2 C19 102.1(2) . 1_545
C2 Fe1 C3 41.0(3) . .
C2 Fe1 C4 68.5(4) . .
C2 Fe1 C5 68.2(3) . .
C2 Fe1 C6 41.5(3) . .
C2 Fe1 C8 115.8(3) . .
C2 Fe1 C9 110.3(3) . .
C2 Fe1 C10 133.2(4) . .
C2 Fe1 C11 170.9(4) . .
C2 Fe1 C12 148.1(4) . .
C3 Fe1 C9 116.5(4) . .
C3 Fe1 C10 109.8(4) . .
C4 Fe1 C3 40.6(3) . .
C4 Fe1 C9 147.5(4) . .
C4 Fe1 C10 115.8(4) . .
C5 Fe1 C3 67.7(4) . .
C5 Fe1 C4 39.7(4) . .
C5 Fe1 C9 172.3(4) . .
C5 Fe1 C10 146.4(5) . .
C5 Fe1 C11 115.0(4) . .
C6 Fe1 C3 69.6(4) . .
C6 Fe1 C4 68.9(4) . .
C6 Fe1 C5 40.9(4) . .
C6 Fe1 C8 107.8(4) . .
C6 Fe1 C9 133.1(4) . .
C6 Fe1 C10 172.4(4) . .
C6 Fe1 C11 146.3(4) . .
C6 Fe1 C12 114.2(4) . .
C8 Fe1 C3 148.4(4) . .
C8 Fe1 C4 169.9(4) . .
C8 Fe1 C5 131.8(4) . .
C8 Fe1 C9 41.4(3) . .
C8 Fe1 C10 68.5(4) . .
C8 Fe1 C11 68.9(4) . .
C9 Fe1 C10 39.9(4) . .
C11 Fe1 C3 131.1(4) . .
C11 Fe1 C4 108.1(4) . .
C11 Fe1 C9 67.6(4) . .
C11 Fe1 C10 39.7(4) . .
C12 Fe1 C3 169.1(4) . .
C12 Fe1 C4 129.8(4) . .
C12 Fe1 C5 107.8(4) . .
C12 Fe1 C8 41.9(4) . .
C12 Fe1 C9 69.2(4) . .
C12 Fe1 C10 67.9(4) . .
C12 Fe1 C11 40.5(4) . .
C14 Fe2 C15 41.4(3) . .
C14 Fe2 C16 68.8(3) . .
C14 Fe2 C17 68.9(3) . .
C14 Fe2 C18 40.7(3) . .
C14 Fe2 C21 149.8(3) . .
C14 Fe2 C22 117.2(3) . .
C14 Fe2 C23 108.7(3) . .
C14 Fe2 C24 129.5(3) . .
C15 Fe2 C16 40.3(3) . .
C15 Fe2 C17 68.4(3) . .
C15 Fe2 C18 68.7(3) . .
C15 Fe2 C21 167.6(3) . .
C15 Fe2 C22 150.4(3) . .
C15 Fe2 C23 117.6(3) . .
C15 Fe2 C24 107.7(3) . .
C16 Fe2 C17 40.6(3) . .
C16 Fe2 C21 129.5(3) . .
C16 Fe2 C22 168.5(3) . .
C16 Fe2 C23 149.9(3) . .
C16 Fe2 C24 116.5(3) . .
C18 Fe2 C16 68.5(3) . .
C18 Fe2 C17 41.0(3) . .
C18 Fe2 C21 117.1(3) . .
C18 Fe2 C22 109.0(3) . .
C18 Fe2 C23 130.2(3) . .
C18 Fe2 C24 168.4(3) . .
C20 Fe2 C14 167.9(3) . .
C20 Fe2 C15 128.7(3) . .
C20 Fe2 C16 107.9(3) . .
C20 Fe2 C17 116.7(3) . .
C20 Fe2 C18 150.2(3) . .
C20 Fe2 C21 41.1(3) . .
C20 Fe2 C22 68.4(3) . .
C20 Fe2 C23 68.0(3) . .
C20 Fe2 C24 40.5(3) . .
C21 Fe2 C17 108.2(4) . .
C21 Fe2 C22 40.6(3) . .
C21 Fe2 C23 68.0(3) . .
C21 Fe2 C24 68.8(3) . .
C22 Fe2 C17 130.3(4) . .
C22 Fe2 C23 40.1(3) . .
C22 Fe2 C24 68.3(3) . .
C23 Fe2 C17 168.7(3) . .
C24 Fe2 C17 149.2(3) . .
C24 Fe2 C23 40.7(3) . .
C26 Fe3 C27 40.1(4) . .
C26 Fe3 C28 68.0(4) . .
C26 Fe3 C29 67.6(4) . .
C26 Fe3 C32 109.6(4) . .
C26 Fe3 C34 150.1(4) . .
C26 Fe3 C35 168.6(5) . .
C26 Fe3 C36 131.2(4) . .
C27 Fe3 C28 40.6(4) . .
C27 Fe3 C29 67.3(4) . .
C27 Fe3 C34 118.5(5) . .
C27 Fe3 C35 149.6(5) . .
C27 Fe3 C36 170.6(4) . .
C28 Fe3 C29 40.0(4) . .
C28 Fe3 C35 116.4(4) . .
C30 Fe3 C26 41.7(3) . .
C30 Fe3 C27 68.3(4) . .
C30 Fe3 C28 67.5(4) . .
C30 Fe3 C29 39.1(4) . .
C30 Fe3 C32 116.5(4) . .
C30 Fe3 C34 167.4(5) . .
C30 Fe3 C35 128.6(5) . .
C30 Fe3 C36 107.2(4) . .
C32 Fe3 C27 132.6(4) . .
C32 Fe3 C28 171.7(4) . .
C32 Fe3 C29 147.5(4) . .
C32 Fe3 C34 67.8(4) . .
C32 Fe3 C35 67.6(4) . .
C32 Fe3 C36 41.0(3) . .
C33 Fe3 C26 117.9(4) . .
C33 Fe3 C27 110.7(4) . .
C33 Fe3 C28 132.1(4) . .
C33 Fe3 C29 169.8(5) . .
C33 Fe3 C30 150.6(4) . .
C33 Fe3 C32 41.1(3) . .
C33 Fe3 C34 39.9(4) . .
C33 Fe3 C35 67.8(5) . .
C33 Fe3 C36 68.8(4) . .
C34 Fe3 C28 110.0(5) . .
C34 Fe3 C29 131.3(5) . .
C34 Fe3 C35 40.3(4) . .
C35 Fe3 C29 108.5(5) . .
C36 Fe3 C28 146.5(4) . .
C36 Fe3 C29 114.8(4) . .
C36 Fe3 C34 67.6(5) . .
C36 Fe3 C35 39.5(4) . .
C1 O1 Sm1 136.9(5) . .
C1 O2 Sm1 132.9(5) . 3_666
Sm2 O3 Sm1 98.67(18) . .
C7 O3 Sm1 134.3(5) . .
C7 O3 Sm2 90.9(4) . .
C7 O4 Sm2 91.4(5) . .
Sm1 O5 Sm1 100.90(17) . 3_666
C13 O5 Sm1 85.3(4) . 3_666
C13 O5 Sm1 173.5(5) . .
C13 O6 Sm1 102.3(4) . 3_666
Sm1 O8 Sm2 97.74(17) 1_565 1_565
C19 O8 Sm1 164.8(6) . 1_565
C19 O8 Sm2 90.2(4) . 1_565
C19 O7 Sm2 99.7(5) . 1_565
C25 O9 Sm2 91.2(5) . .
Sm1 O10 Sm2 99.2(2) . .
C25 O10 Sm1 141.9(5) . .
C25 O10 Sm2 93.4(5) . .
C31 O11 Sm2 136.3(5) . .
C31 O12 Sm2 163.8(6) . 3_566
Sm2 O13 H13A 83.9 . .
Sm2 O13 H13B 110.7 . .
H13A O13 H13B 114.5 . .
O1 C1 O2 126.0(8) . .
O1 C1 C2 115.7(7) . .
O2 C1 C2 118.2(7) . .
C1 C2 Fe1 118.9(5) . .
C3 C2 Fe1 70.8(5) . .
C3 C2 C1 127.6(7) . .
C3 C2 C6 108.9(8) . .
C6 C2 Fe1 69.5(5) . .
C6 C2 C1 122.9(8) . .
Fe1 C3 H3 127.2 . .
C2 C3 Fe1 68.2(4) . .
C2 C3 H3 126.5 . .
C4 C3 Fe1 69.6(5) . .
C4 C3 C2 107.0(8) . .
C4 C3 H3 126.5 . .
Fe1 C4 H4 126.1 . .
C3 C4 Fe1 69.8(5) . .
C3 C4 H4 125.9 . .
C5 C4 Fe1 69.8(6) . .
C5 C4 C3 108.3(9) . .
C5 C4 H4 125.9 . .
Fe1 C5 H5 127.3 . .
C4 C5 Fe1 70.4(6) . .
C4 C5 H5 125.0 . .
C4 C5 C6 110.0(8) . .
C6 C5 Fe1 68.9(5) . .
C6 C5 H5 125.0 . .
Fe1 C6 H6 125.3 . .
C2 C6 Fe1 69.0(5) . .
C2 C6 H6 127.1 . .
C5 C6 Fe1 70.2(6) . .
C5 C6 C2 105.8(8) . .
C5 C6 H6 127.1 . .
O3 C7 Sm2 62.0(4) . .
O3 C7 C8 120.3(7) . .
O4 C7 Sm2 61.8(4) . .
O4 C7 O3 120.7(8) . .
O4 C7 C8 118.7(8) . .
C8 C7 Sm2 156.5(5) . .
C7 C8 Fe1 126.5(6) . .
C9 C8 Fe1 70.1(5) . .
C9 C8 C7 127.4(8) . .
C9 C8 C12 106.2(8) . .
C12 C8 Fe1 68.7(5) . .
C12 C8 C7 126.4(8) . .
Fe1 C9 H9 126.4 . .
C8 C9 Fe1 68.5(5) . .
C8 C9 H9 125.9 . .
C10 C9 Fe1 70.8(6) . .
C10 C9 C8 108.3(9) . .
C10 C9 H9 125.9 . .
Fe1 C10 H10 127.8 . .
C9 C10 Fe1 69.2(5) . .
C9 C10 H10 125.8 . .
C11 C10 Fe1 68.8(6) . .
C11 C10 C9 108.4(10) . .
C11 C10 H10 125.8 . .
Fe1 C11 H11 125.7 . .
C10 C11 Fe1 71.5(6) . .
C10 C11 H11 125.2 . .
C10 C11 C12 109.6(9) . .
C12 C11 Fe1 69.2(5) . .
C12 C11 H11 125.2 . .
Fe1 C12 H12 125.6 . .
C8 C12 Fe1 69.4(5) . .
C8 C12 H12 126.2 . .
C11 C12 Fe1 70.4(5) . .
C11 C12 C8 107.6(9) . .
C11 C12 H12 126.2 . .
O5 C13 Sm1 69.7(4) . 3_666
O5 C13 O6 121.7(6) . .
O5 C13 C14 119.9(7) . .
O6 C13 Sm1 52.8(3) . 3_666
O6 C13 C14 118.3(6) . .
C14 C13 Sm1 168.2(5) . 3_666
C13 C14 Fe2 119.7(6) . .
C15 C14 Fe2 69.3(4) . .
C15 C14 C13 126.5(7) . .
C18 C14 Fe2 69.7(4) . .
C18 C14 C13 125.8(7) . .
C18 C14 C15 107.2(6) . .
Fe2 C15 H15 126.3 . .
C14 C15 Fe2 69.2(5) . .
C14 C15 H15 126.0 . .
C16 C15 Fe2 70.0(5) . .
C16 C15 C14 108.1(7) . .
C16 C15 H15 126.0 . .
Fe2 C16 H16 125.8 . .
C15 C16 Fe2 69.6(5) . .
C15 C16 H16 125.4 . .
C15 C16 C17 109.2(7) . .
C17 C16 Fe2 70.8(5) . .
C17 C16 H16 125.4 . .
Fe2 C17 H17 127.9 . .
C16 C17 Fe2 68.6(5) . .
C16 C17 H17 126.7 . .
C16 C17 C18 106.5(7) . .
C18 C17 Fe2 68.2(5) . .
C18 C17 H17 126.7 . .
Fe2 C18 H18 125.6 . .
C14 C18 Fe2 69.6(4) . .
C14 C18 C17 108.9(7) . .
C14 C18 H18 125.5 . .
C17 C18 Fe2 70.8(5) . .
C17 C18 H18 125.5 . .
O8 C19 Sm2 64.6(4) . 1_565
O8 C19 C20 119.4(7) . .
O7 C19 Sm2 55.6(4) . 1_565
O7 C19 O8 120.2(7) . .
O7 C19 C20 120.4(7) . .
C20 C19 Sm2 175.9(5) . 1_565
C19 C20 Fe2 123.5(6) . .
C21 C20 Fe2 70.2(5) . .
C21 C20 C19 126.6(7) . .
C24 C20 Fe2 71.1(4) . .
C24 C20 C19 124.1(7) . .
C24 C20 C21 109.2(7) . .
Fe2 C21 H21 126.3 . .
C20 C21 Fe2 68.7(5) . .
C20 C21 H21 126.5 . .
C22 C21 Fe2 70.0(5) . .
C22 C21 C20 107.0(7) . .
C22 C21 H21 126.5 . .
Fe2 C22 H22 126.1 . .
C21 C22 Fe2 69.3(5) . .
C21 C22 H22 125.8 . .
C23 C22 Fe2 70.4(5) . .
C23 C22 C21 108.5(7) . .
C23 C22 H22 125.8 . .
Fe2 C23 H23 126.8 . .
C22 C23 Fe2 69.5(5) . .
C22 C23 H23 125.7 . .
C22 C23 C24 108.6(7) . .
C24 C23 Fe2 69.6(5) . .
C24 C23 H23 125.7 . .
Fe2 C24 H24 126.8 . .
C20 C24 Fe2 68.3(5) . .
C20 C24 C23 106.7(7) . .
C20 C24 H24 126.6 . .
C23 C24 Fe2 69.8(4) . .
C23 C24 H24 126.6 . .
O9 C25 Sm2 63.8(4) . .
O9 C25 O10 119.5(8) . .
O9 C25 C26 122.1(7) . .
O10 C25 Sm2 60.9(4) . .
O10 C25 C26 118.3(8) . .
C26 C25 Sm2 153.4(5) . .
C25 C26 Fe3 122.0(5) . .
C27 C26 Fe3 70.5(5) . .
C27 C26 C25 124.7(8) . .
C27 C26 C30 106.9(8) . .
C30 C26 Fe3 68.8(5) . .
C30 C26 C25 128.2(8) . .
Fe3 C27 H27 126.0 . .
C26 C27 Fe3 69.4(5) . .
C26 C27 H27 125.8 . .
C26 C27 C28 108.5(9) . .
C28 C27 Fe3 70.4(5) . .
C28 C27 H27 125.8 . .
Fe3 C28 H28 125.4 . .
C27 C28 Fe3 69.1(6) . .
C27 C28 H28 126.4 . .
C29 C28 Fe3 70.8(6) . .
C29 C28 C27 107.3(10) . .
C29 C28 H28 126.4 . .
Fe3 C29 H29 128.7 . .
C28 C29 Fe3 69.3(6) . .
C28 C29 H29 125.7 . .
C30 C29 Fe3 68.0(6) . .
C30 C29 C28 108.7(10) . .
C30 C29 H29 125.7 . .
Fe3 C30 H30 123.5 . .
C26 C30 Fe3 69.5(5) . .
C26 C30 H30 125.7 . .
C29 C30 Fe3 72.9(6) . .
C29 C30 C26 108.5(9) . .
C29 C30 H30 125.7 . .
O11 C31 C32 118.8(7) . .
O12 C31 O11 123.2(9) . .
O12 C31 C32 118.0(8) . .
C31 C32 Fe3 119.5(5) . .
C33 C32 Fe3 68.5(6) . .
C33 C32 C31 124.9(8) . .
C33 C32 C36 107.1(9) . .
C36 C32 Fe3 70.1(5) . .
C36 C32 C31 127.4(8) . .
Fe3 C33 H33 123.9 . .
C32 C33 Fe3 70.3(6) . .
C32 C33 H33 125.8 . .
C34 C33 Fe3 71.6(7) . .
C34 C33 C32 108.4(10) . .
C34 C33 H33 125.8 . .
Fe3 C34 H34 126.8 . .
C33 C34 Fe3 68.4(7) . .
C33 C34 H34 125.9 . .
C33 C34 C35 108.2(11) . .
C35 C34 Fe3 70.4(7) . .
C35 C34 H34 125.9 . .
Fe3 C35 H35 126.9 . .
C34 C35 Fe3 69.3(6) . .
C34 C35 H35 125.7 . .
C36 C35 Fe3 69.6(5) . .
C36 C35 C34 108.5(11) . .
C36 C35 H35 125.7 . .
Fe3 C36 H36 125.7 . .
C32 C36 Fe3 68.9(5) . .
C32 C36 H36 126.1 . .
C35 C36 Fe3 70.8(5) . .
C35 C36 C32 107.7(9) . .
C35 C36 H36 126.1 . .
H37A C37 H37B 109.5 . .
H37A C37 H37C 109.5 . .
H37B C37 H37C 109.5 . .
C38 C37 H37A 109.5 . .
C38 C37 H37B 109.5 . .
C38 C37 H37C 109.5 . .
C38 O14 H14 109.5 . .
C37 C38 H38A 103.2 . .
C37 C38 H38B 103.2 . .
O14 C38 C37 136(3) . .
O14 C38 H38A 103.2 . .
O14 C38 H38B 103.2 . .
H38A C38 H38B 105.1 . .

loop_
_geom_bond_atom_site_label_1
_geom_bond_atom_site_label_2
_geom_bond_distance
_geom_bond_site_symmetry_2
Sm1 Sm1 3.9323(8) 3_666
Sm1 Sm2 3.8026(6) .
Sm1 O1 2.310(5) .
Sm1 O2 2.384(5) 3_666
Sm1 O3 2.529(5) .
Sm1 O5 2.308(5) .
Sm1 O5 2.777(5) 3_666
Sm1 O6 2.405(5) 3_666
Sm1 O8 2.370(5) 1_545
Sm1 O10 2.404(5) .
Sm1 C13 2.952(7) 3_666
Sm2 O3 2.484(5) .
Sm2 O4 2.478(6) .
Sm2 O8 2.672(5) 1_545
Sm2 O7 2.473(5) 1_545
Sm2 O9 2.651(5) .
Sm2 O10 2.586(6) .
Sm2 O11 2.322(6) .
Sm2 O12 2.313(6) 3_566
Sm2 O13 2.456(6) .
Sm2 H13A 2.5362 .
Sm2 C7 2.812(8) .
Sm2 C19 2.957(7) 1_545
Sm2 C25 2.954(8) .
Fe1 C2 2.008(8) .
Fe1 C3 2.043(8) .
Fe1 C4 2.040(9) .
Fe1 C5 2.032(9) .
Fe1 C6 2.015(9) .
Fe1 C8 2.029(8) .
Fe1 C9 2.051(9) .
Fe1 C10 2.072(10) .
Fe1 C11 2.036(10) .
Fe1 C12 2.020(9) .
Fe2 C14 2.028(8) .
Fe2 C15 2.029(9) .
Fe2 C16 2.035(9) .
Fe2 C17 2.064(8) .
Fe2 C18 2.030(8) .
Fe2 C20 2.016(8) .
Fe2 C21 2.035(9) .
Fe2 C22 2.044(9) .
Fe2 C23 2.056(8) .
Fe2 C24 2.053(8) .
Fe3 C26 2.030(8) .
Fe3 C27 2.044(8) .
Fe3 C28 2.062(10) .
Fe3 C29 2.082(10) .
Fe3 C30 2.020(10) .
Fe3 C32 2.032(9) .
Fe3 C33 2.007(11) .
Fe3 C34 2.048(11) .
Fe3 C35 2.063(10) .
Fe3 C36 2.047(8) .
O1 C1 1.251(9) .
O2 Sm1 2.384(5) 3_666
O2 C1 1.268(9) .
O3 C7 1.281(9) .
O4 C7 1.267(9) .
O5 Sm1 2.777(5) 3_666
O5 C13 1.251(8) .
O6 Sm1 2.405(5) 3_666
O6 C13 1.273(8) .
O8 Sm1 2.370(5) 1_565
O8 Sm2 2.672(5) 1_565
O8 C19 1.259(8) .
O7 Sm2 2.473(5) 1_565
O7 C19 1.258(9) .
O9 C25 1.248(10) .
O10 C25 1.284(9) .
O11 C31 1.262(9) .
O12 Sm2 2.313(6) 3_566
O12 C31 1.258(9) .
O13 H13A 0.9417 .
O13 H13B 0.8872 .
C1 C2 1.494(11) .
C2 C3 1.419(11) .
C2 C6 1.426(10) .
C3 H3 0.9300 .
C3 C4 1.416(12) .
C4 H4 0.9300 .
C4 C5 1.385(13) .
C5 H5 0.9300 .
C5 C6 1.416(13) .
C6 H6 0.9300 .
C7 C8 1.466(12) .
C8 C9 1.441(12) .
C8 C12 1.448(13) .
C9 H9 0.9300 .
C9 C10 1.408(13) .
C10 H10 0.9300 .
C10 C11 1.396(14) .
C11 H11 0.9300 .
C11 C12 1.404(13) .
C12 H12 0.9300 .
C13 Sm1 2.952(7) 3_666
C13 C14 1.496(9) .
C14 C15 1.435(10) .
C14 C18 1.411(10) .
C15 H15 0.9300 .
C15 C16 1.401(11) .
C16 H16 0.9300 .
C16 C17 1.421(12) .
C17 H17 0.9300 .
C17 C18 1.433(11) .
C18 H18 0.9300 .
C19 Sm2 2.957(7) 1_565
C19 C20 1.481(10) .
C20 C21 1.422(10) .
C20 C24 1.410(10) .
C21 H21 0.9300 .
C21 C22 1.416(11) .
C22 H22 0.9300 .
C22 C23 1.405(11) .
C23 H23 0.9300 .
C23 C24 1.427(10) .
C24 H24 0.9300 .
C25 C26 1.483(12) .
C26 C27 1.397(13) .
C26 C30 1.442(11) .
C27 H27 0.9300 .
C27 C28 1.423(14) .
C28 H28 0.9300 .
C28 C29 1.416(15) .
C29 H29 0.9300 .
C29 C30 1.374(14) .
C30 H30 0.9300 .
C31 C32 1.474(12) .
C32 C33 1.420(12) .
C32 C36 1.430(12) .
C33 H33 0.9300 .
C33 C34 1.386(16) .
C34 H34 0.9300 .
C34 C35 1.416(16) .
C35 H35 0.9300 .
C35 C36 1.391(14) .
C36 H36 0.9300 .
C37 H37A 0.9600 .
C37 H37B 0.9600 .
C37 H37C 0.9600 .
C37 C38 1.489(19) .
O14 H14 0.8200 .
O14 C38 1.387(19) .
C38 H38A 0.9700 .
C38 H38B 0.9700 .
